data_2228237
loop_
_publ_author_name
'Chagas, Luciano Honorato'
'Janczak, Jan'
'Machado, Flavia C.'
'de Oliveira, Luiz Fernando C.'
'Diniz, Renata'

_publ_section_title
;
 Dipotassium
 tetraaquabis[3,5-bis(dicyanomethylene)cyclopentane-1,2,4-trionato(1{-})-\k<i>N</i>]cobaltate(II)
;
_journal_coeditor_code BT5409
_journal_issue 12
_journal_name_full 'Acta Crystallographica Section E'
_journal_page_first m1673
_journal_page_last m1674
_journal_paper_doi 10.1107/S1600536810048646
_journal_volume 66
_journal_year 2010
_chemical_formula_iupac 'K2 [Co (C11 N4 O3)2 (H2 O)4]'
_chemical_formula_moiety '2(K +), C22 H8 Co N8 O10 2-'
_chemical_formula_sum 'C22 H8 Co K2 N8 O10'
_chemical_formula_weight 681.49
_chemical_name_systematic
;
Dipotassium
tetraaquabis[3,5-bis(dicyanomethylene)cyclopentane-1,2,4-trionato(1-)-
\k<i>N</i>]cobaltate(II)
;
_space_group_IT_number 13
_symmetry_cell_setting monoclinic
_symmetry_space_group_name_Hall '-P 2yac'
_symmetry_space_group_name_H-M 'P 1 2/n 1'
_cell_angle_alpha 90
_cell_angle_beta 92.58(3)
_cell_angle_gamma 90
_cell_formula_units_Z 2
_cell_length_a 9.4060(19)
_cell_length_b 7.0110(14)
_cell_length_c 19.493(4)
_cell_measurement_reflns_used 1839
_cell_measurement_temperature 293(2)
_cell_measurement_theta_max 28.98
_cell_measurement_theta_min 2.91
_cell_volume 1284.2(5)
_computing_cell_refinement 'KM-4-CCD Software (Kuma, 2004)'
_computing_data_collection 'KM-4-CCD Software (Kuma, 2004)'
_computing_data_reduction 'KM-4-CCD Software (Kuma, 2004)'
_computing_molecular_graphics 'ORTEP-3 for Windows (Farrugia, 1997)'
_computing_publication_material 'PLATON (Spek, 2009)'
_computing_structure_refinement 'SHELXL97 (Sheldrick, 2008)'
_computing_structure_solution 'SHELXS97 (Sheldrick, 2008)'
_diffrn_ambient_temperature 293(2)
_diffrn_measured_fraction_theta_full 0.999
_diffrn_measured_fraction_theta_max 0.933
_diffrn_measurement_device ' '
_diffrn_measurement_device_type 'Kuma KM-4-CCD'
_diffrn_measurement_method CCD
_diffrn_radiation_monochromator graphite
_diffrn_radiation_source 'fine-focus sealed tube'
_diffrn_radiation_type MoK\a
_diffrn_radiation_wavelength 0.71073
_diffrn_reflns_av_R_equivalents 0.0365
_diffrn_reflns_limit_h_max 12
_diffrn_reflns_limit_h_min -12
_diffrn_reflns_limit_k_max 9
_diffrn_reflns_limit_k_min -6
_diffrn_reflns_limit_l_max 26
_diffrn_reflns_limit_l_min -26
_diffrn_reflns_number 15657
_diffrn_reflns_reduction_process 'SHELXL97 (Sheldrick, 2008)'
_diffrn_reflns_theta_full 27.50
_diffrn_reflns_theta_max 28.980
_diffrn_reflns_theta_min 2.91
_diffrn_standards_decay_% 0
_diffrn_standards_interval_count 0
_diffrn_standards_interval_time 0
_diffrn_standards_number 0
_exptl_absorpt_coefficient_mu 1.067
_exptl_absorpt_correction_T_max 0.843
_exptl_absorpt_correction_T_min 0.765
_exptl_absorpt_correction_type analytical
_exptl_absorpt_process_details '(SHELXTL; Sheldrick, 2008)'
_exptl_crystal_colour violet
_exptl_crystal_density_diffrn 1.762
_exptl_crystal_density_method 'not measured'
_exptl_crystal_description prism
_exptl_crystal_F_000 683.80
_exptl_crystal_size_max 0.26
_exptl_crystal_size_mid 0.24
_exptl_crystal_size_min 0.16
_refine_diff_density_max 0.203
_refine_diff_density_min -0.182
_refine_ls_abs_structure_details no
_refine_ls_extinction_method 'SHELXL97 (Sheldrick, 2008)'
_refine_ls_goodness_of_fit_all 0.912
_refine_ls_goodness_of_fit_ref 0.912
_refine_ls_hydrogen_treatment constr
_refine_ls_matrix_type full
_refine_ls_number_parameters 195
_refine_ls_number_reflns 3181
_refine_ls_number_restraints 0
_refine_ls_restrained_S_all 0.912
_refine_ls_restrained_S_obs 0.912
_refine_ls_R_factor_all 0.0717
_refine_ls_R_factor_gt 0.0333
_refine_ls_shift/su_max 0.000
_refine_ls_shift/su_mean 0.000
_refine_ls_structure_factor_coef Fsqd
_refine_ls_weighting_details 'calc w=1/[\s^2^(Fo^2^)+(0.0521P)^2^] where P=(Fo^2^+2Fc^2^)/3'
_refine_ls_weighting_scheme calc
_refine_ls_wR_factor_gt 0.0907
_refine_ls_wR_factor_ref 0.0953
_reflns_number_gt 1839
_reflns_number_total 3181
_reflns_threshold_expression I>2\s(I)
_cod_data_source_file bt5409.cif
_cod_data_source_block I
_cod_original_sg_symbol_H-M 'P 2/n'
_cod_database_code 2228237
_cod_database_fobs_code 2228237

loop_
_symmetry_equiv_pos_as_xyz
'x, y, z'
'-x+1/2, y, -z+1/2'
'-x, -y, -z'
'x-1/2, -y, z-1/2'

loop_
_atom_site_type_symbol
_atom_site_label
_atom_site_fract_x
_atom_site_fract_y
_atom_site_fract_z
_atom_site_U_iso_or_equiv
_atom_site_adp_type
_atom_site_calc_flag
_atom_site_refinement_flags
_atom_site_occupancy
_atom_site_disorder_assembly
_atom_site_disorder_group
Co Co1 0.2500 0.17828(7) 0.2500 0.02924(16) Uani d S 1 . .
K K1 0.42443(6) 0.23207(9) 0.44538(3) 0.03741(19) Uani d . 1 . .
C C1 0.0167(3) 0.3045(3) 0.56951(13) 0.0236(6) Uani d . 1 . .
C C2 -0.1309(3) 0.2706(3) 0.58237(13) 0.0252(6) Uani d . 1 . .
O O2 -0.18964(19) 0.3004(2) 0.63736(9) 0.0364(5) Uani d . 1 . .
C C3 -0.2022(3) 0.1925(3) 0.51963(13) 0.0249(6) Uani d . 1 . .
O O3 -0.32681(18) 0.1369(3) 0.51461(9) 0.0354(5) Uani d . 1 . .
C C4 -0.0990(2) 0.1952(3) 0.46673(13) 0.0228(6) Uani d . 1 . .
C C5 0.0376(3) 0.2594(3) 0.49667(13) 0.0244(6) Uani d . 1 . .
O O5 0.14928(18) 0.2729(3) 0.46684(9) 0.0342(5) Uani d . 1 . .
C C6 0.1215(3) 0.3657(3) 0.61569(13) 0.0273(6) Uani d . 1 . .
C C7 -0.1203(2) 0.1460(3) 0.39800(13) 0.0250(6) Uani d . 1 . .
C C8 0.2638(3) 0.4102(4) 0.59492(13) 0.0298(6) Uani d . 1 . .
N N1 0.3752(2) 0.4503(4) 0.57986(12) 0.0433(6) Uani d . 1 . .
C C9 0.0935(3) 0.3955(4) 0.68581(15) 0.0341(7) Uani d . 1 . .
N N2 0.0713(3) 0.4206(4) 0.74186(14) 0.0553(7) Uani d . 1 . .
C C10 -0.0119(3) 0.1587(4) 0.35161(13) 0.0265(6) Uani d . 1 . .
N N3 0.0736(2) 0.1691(3) 0.31124(11) 0.0352(6) Uani d . 1 . .
C C11 -0.2557(3) 0.0854(4) 0.36967(14) 0.0313(6) Uani d . 1 . .
N N4 -0.3609(3) 0.0374(4) 0.34506(13) 0.0539(7) Uani d . 1 . .
O O1 0.34625(18) 0.3966(3) 0.31272(9) 0.0346(5) Uani d . 1 . .
H H1 0.2763 0.4939 0.3210 0.052 Uiso d . 1 . .
H H2 0.4233 0.4533 0.2891 0.052 Uiso d . 1 . .
O O4 0.35063(17) -0.0188(3) 0.31486(10) 0.0409(5) Uani d . 1 . .
H H3 0.4359 -0.0690 0.2954 0.061 Uiso d . 1 . .
H H4 0.2877 -0.1230 0.3255 0.061 Uiso d . 1 . .

loop_
_atom_site_aniso_label
_atom_site_aniso_U_11
_atom_site_aniso_U_22
_atom_site_aniso_U_33
_atom_site_aniso_U_12
_atom_site_aniso_U_13
_atom_site_aniso_U_23
Co1 0.0229(3) 0.0403(3) 0.0250(3) 0.000 0.0053(2) 0.000
K1 0.0232(3) 0.0488(4) 0.0404(4) 0.0034(3) 0.0033(3) -0.0022(3)
C1 0.0221(12) 0.0186(13) 0.0302(14) 0.0025(11) 0.0045(11) 0.0011(10)
C2 0.0236(13) 0.0237(14) 0.0291(14) 0.0030(11) 0.0097(11) 0.0011(11)
O2 0.0331(10) 0.0412(12) 0.0361(11) -0.0011(9) 0.0153(9) -0.0018(9)
C3 0.0184(12) 0.0253(14) 0.0313(14) 0.0067(12) 0.0051(11) 0.0013(11)
O3 0.0200(9) 0.0480(12) 0.0386(11) 0.0059(9) 0.0048(8) -0.0034(8)
C4 0.0200(12) 0.0178(13) 0.0308(14) 0.0026(11) 0.0028(11) 0.0010(10)
C5 0.0226(13) 0.0205(13) 0.0305(14) 0.0021(11) 0.0043(11) 0.0014(11)
O5 0.0191(9) 0.0507(13) 0.0336(10) -0.0026(9) 0.0091(8) -0.0030(8)
C6 0.0269(14) 0.0255(15) 0.0297(15) -0.0003(11) 0.0046(12) 0.0007(11)
C7 0.0171(12) 0.0294(15) 0.0287(14) 0.0008(11) 0.0031(11) 0.0011(11)
C8 0.0314(15) 0.0283(15) 0.0295(15) -0.0027(12) -0.0019(12) -0.0019(13)
N1 0.0320(14) 0.0540(16) 0.0443(15) -0.0039(13) 0.0045(12) -0.0128(12)
C9 0.0271(15) 0.0432(17) 0.0320(16) -0.0033(14) 0.0013(12) 0.0026(13)
N2 0.0454(16) 0.084(2) 0.0370(16) -0.0075(15) 0.0020(13) 0.0111(15)
C10 0.0229(13) 0.0291(15) 0.0273(14) -0.0014(12) -0.0004(11) -0.0007(11)
N3 0.0287(13) 0.0471(15) 0.0300(13) -0.0039(11) 0.0030(11) -0.0023(11)
C11 0.0238(14) 0.0362(16) 0.0341(15) -0.0003(13) 0.0040(12) -0.0004(13)
N4 0.0330(14) 0.070(2) 0.0584(18) -0.0073(15) -0.0049(13) -0.0078(14)
O1 0.0308(10) 0.0376(11) 0.0363(11) -0.0030(9) 0.0102(8) -0.0030(8)
O4 0.0234(10) 0.0456(12) 0.0541(13) 0.0165(10) 0.0065(9) -0.0017(9)

loop_
_atom_type_symbol
_atom_type_description
_atom_type_scat_dispersion_real
_atom_type_scat_dispersion_imag
_atom_type_scat_source
C C 0.0033 0.0016 'International Tables Vol C Tables 4.2.6.8 and 6.1.1.4'
H H 0.0000 0.0000 'International Tables Vol C Tables 4.2.6.8 and 6.1.1.4'
N N 0.0061 0.0033 'International Tables Vol C Tables 4.2.6.8 and 6.1.1.4'
O O 0.0106 0.0060 'International Tables Vol C Tables 4.2.6.8 and 6.1.1.4'

loop_
_geom_angle_atom_site_label_1
_geom_angle_atom_site_label_2
_geom_angle_atom_site_label_3
_geom_angle_site_symmetry_1
_geom_angle_site_symmetry_2
_geom_angle_site_symmetry_3
_geom_angle
_geom_angle_publ_flag
O4 Co1 O4 . . . 96.39(11) no
O4 Co1 N3 . . . 89.06(8) no
N3 Co1 N3 . . . 176.46(13) no
O4 Co1 O1 . . . 87.62(8) no
N3 Co1 O1 . . . 91.27(8) no
O4 Co1 O1 . . . 87.62(8) no
N3 Co1 O1 . . . 91.27(8) no
O1 Co1 O1 . . . 88.39(10) no
O5 K1 O3 . . 1_655 140.17(6) no
O5 K1 O3 . . 3_556 74.21(5) no
O3 K1 O3 . 1_655 3_556 11.69(3) no
O5 K1 O1 . . . 83.55(6) no
O3 K1 O1 . 1_655 . 20.96(3) no
O3 K1 O1 . 3_556 . 38.27(5) no
O5 K1 N1 . . 3_666 125.09(7) no
O3 K1 N1 . 1_655 3_666 20.56(4) no
O3 K1 N1 . 3_556 3_666 39.77(5) no
O1 K1 N1 . . 3_666 72.02(6) no
O5 K1 N1 . . . 68.19(6) no
O3 K1 N1 . 1_655 . 14.67(3) no
O3 K1 N1 . 3_556 . 41.41(5) no
O1 K1 N1 . . . 121.26(6) no
N1 K1 N1 . 3_666 . 83.66(7) no
O5 K1 O4 . . . 90.38(6) no
O3 K1 O4 . 1_655 . 20.22(3) no
O3 K1 O4 . 3_556 . 55.19(5) no
O1 K1 O4 . . . 57.48(5) no
N1 K1 O4 . 3_666 . 52.18(6) no
N1 K1 O4 . . . 158.10(6) no
O5 K1 N4 . . 1_655 142.49(7) no
O3 K1 N4 . 1_655 1_655 21.06(4) no
O3 K1 N4 . 3_556 1_655 56.13(5) no
O1 K1 N4 . . 1_655 76.39(6) no
N1 K1 N4 . 3_666 1_655 66.21(6) no
N1 K1 N4 . . 1_655 149.08(7) no
O4 K1 N4 . . 1_655 52.11(6) no
O5 K1 K1 . . 3_656 108.71(5) no
O3 K1 K1 . 1_655 3_656 21.37(3) no
O3 K1 K1 . 3_556 3_656 70.56(5) no
O1 K1 K1 . . 3_656 147.83(5) no
N1 K1 K1 . 3_666 3_656 41.49(6) no
N1 K1 K1 . . 3_656 90.81(5) no
O4 K1 K1 . . 3_656 92.01(4) no
N4 K1 K1 . 1_655 3_656 26.62(3) no
O5 K1 K1 . . 3_666 97.14(5) no
O3 K1 K1 . 1_655 3_666 28.27(3) no
O3 K1 K1 . 3_556 3_666 36.25(5) no
O1 K1 K1 . . 3_666 98.72(4) no
N1 K1 K1 . 3_666 3_666 42.81(5) no
N1 K1 K1 . . 3_666 40.85(5) no
O4 K1 K1 . . 3_666 154.16(4) no
N4 K1 K1 . 1_655 3_666 35.60(3) no
K1 K1 K1 . 3_656 3_666 37.61(3) no
C6 C1 C2 . . . 127.3(2) no
C6 C1 C5 . . . 125.1(2) no
C2 C1 C5 . . . 107.6(2) no
O2 C2 C1 . . . 126.2(2) no
O2 C2 C3 . . . 125.0(2) no
C1 C2 C3 . . . 108.8(2) no
O3 C3 C4 . . . 127.7(2) no
O3 C3 C2 . . . 125.3(2) no
C4 C3 C2 . . . 106.9(2) no
C3 O3 K1 . . 1_455 138.66(16) no
C3 O3 K1 . . 3_556 125.34(16) no
K1 O3 K1 . 1_455 3_556 21.60(3) no
C7 C4 C3 . . . 127.7(2) no
C7 C4 C5 . . . 123.3(2) no
C3 C4 C5 . . . 109.0(2) no
O5 C5 C4 . . . 126.3(2) no
O5 C5 C1 . . . 126.4(2) no
C4 C5 C1 . . . 107.4(2) no
C5 O5 K1 . . . 158.07(17) no
C1 C6 C9 . . . 121.2(2) no
C1 C6 C8 . . . 121.9(2) no
C9 C6 C8 . . . 116.8(2) no
C4 C7 C10 . . . 122.1(2) no
C4 C7 C11 . . . 122.3(2) no
C10 C7 C11 . . . 115.6(2) no
N1 C8 C6 . . . 177.8(3) no
C8 N1 K1 . . 3_666 145.8(2) no
C8 N1 K1 . . . 105.78(19) no
K1 N1 K1 . 3_666 . 96.34(7) no
N2 C9 C6 . . . 179.5(3) no
N3 C10 C7 . . . 177.3(3) no
C10 N3 Co1 . . . 171.5(2) no
N4 C11 C7 . . . 177.6(3) no
C11 N4 K1 . . 1_455 100.3(2) no
Co1 O1 K1 . . . 108.05(7) no
Co1 O1 H1 . . . 109.1 no
K1 O1 H1 . . . 106.2 no
Co1 O1 H2 . . . 109.4 no
K1 O1 H2 . . . 115.1 no
H1 O1 H2 . . . 108.8 no
Co1 O4 K1 . . . 101.47(7) no
Co1 O4 H3 . . . 111.6 no
K1 O4 H3 . . . 111.3 no
Co1 O4 H4 . . . 111.5 no
K1 O4 H4 . . . 111.3 no
H3 O4 H4 . . . 109.5 no

loop_
_geom_bond_atom_site_label_1
_geom_bond_atom_site_label_2
_geom_bond_site_symmetry_1
_geom_bond_site_symmetry_2
_geom_bond_distance
_geom_bond_publ_flag
Co1 O4 . . 2.0725(18) no
Co1 O4 . . 2.0725(18) no
Co1 N3 . . 2.088(2) no
Co1 N3 . . 2.088(2) no
Co1 O1 . . 2.1348(18) no
Co1 O1 . . 2.1348(18) no
K1 O5 . . 2.6557(18) no
K1 O3 . 1_655 2.731(2) no
K1 O3 . 3_556 2.865(2) no
K1 O1 . . 2.896(2) no
K1 N1 . 3_666 2.972(2) no
K1 N1 . . 3.088(2) no
K1 O4 . . 3.145(2) no
K1 N4 . 1_655 3.181(3) no
C1 C6 . . 1.374(4) no
C1 C2 . . 1.441(3) no
C1 C5 . . 1.476(3) no
C2 O2 . . 1.246(3) no
C2 C3 . . 1.474(4) no
C3 O3 . . 1.235(3) no
C3 C4 . . 1.448(3) no
O3 K1 . 1_455 2.731(2) no
O3 K1 . 3_556 2.8647(19) no
C4 C7 . . 1.389(3) no
C4 C5 . . 1.458(3) no
C5 O5 . . 1.227(3) no
C6 C9 . . 1.419(4) no
C6 C8 . . 1.449(3) no
C7 C10 . . 1.396(3) no
C7 C11 . . 1.429(3) no
C8 N1 . . 1.137(3) no
N1 K1 . 3_666 2.972(2) no
C9 N2 . . 1.135(3) no
C10 N3 . . 1.153(3) no
C11 N4 . . 1.131(3) no
N4 K1 . 1_455 3.181(3) no
O1 H1 . . 0.9666 no
O1 H2 . . 0.9616 no
O4 H3 . . 0.9683 no
O4 H4 . . 0.9689 no

loop_
_geom_contact_atom_site_label_1
_geom_contact_atom_site_label_2
_geom_contact_distance
_geom_contact_site_symmetry_1
_geom_contact_site_symmetry_2
_geom_contact_publ_flag
O1 O4 2.913(3) . . no
O1 N3 3.019(3) . . no
O1 O1 2.976(3) . 2_555 no
O1 N3 3.019(3) . 2_555 no
O1 O2 2.785(3) . 3_566 no
O1 N2 2.880(3) . 4_665 no
O2 O4 2.681(3) . 3_556 no
O2 O3 2.903(3) . . no
O2 N2 3.230(3) . . no
O2 O1 2.785(3) . 3_566 no
O3 O2 2.903(3) . . no
O4 O4 3.090(3) . 2_555 no
O4 N4 2.779(3) . 1_655 no
O4 N3 2.918(3) . . no
O4 O1 2.913(3) . . no
O4 N3 2.906(3) . 2_555 no
O4 O2 2.681(3) . 3_556 no
O5 N1 3.240(3) . . no
O5 N3 3.169(3) . . no
N1 O5 3.240(3) . . no
N2 O2 3.230(3) . . no
N2 O1 2.880(3) . 4_566 no
N3 O5 3.169(3) . . no
N3 O1 3.019(3) . . no
N3 O4 2.918(3) . . no
N3 O4 2.906(3) . 2_555 no
N3 O1 3.019(3) . 2_555 no
N4 O4 2.779(3) . 1_455 no

loop_
_geom_hbond_atom_site_label_D
_geom_hbond_atom_site_label_H
_geom_hbond_atom_site_label_A
_geom_hbond_site_symmetry_D
_geom_hbond_site_symmetry_H
_geom_hbond_site_symmetry_A
_geom_hbond_distance_DH
_geom_hbond_distance_HA
_geom_hbond_distance_DA
_geom_hbond_angle_DHA
_geom_hbond_publ_flag
O1 H1 O2 . . 3_566 0.97 1.86 2.785(3) 159 yes
O1 H2 N2 . . 4_665 0.96 1.92 2.880(3) 177 yes
O4 H3 N4 . . 1_655 0.97 2.23 2.779(3) 115 yes
O4 H4 O2 . . 3_556 0.97 1.73 2.681(3) 167 yes

loop_
_geom_torsion_atom_site_label_1
_geom_torsion_atom_site_label_2
_geom_torsion_atom_site_label_3
_geom_torsion_atom_site_label_4
_geom_torsion_site_symmetry_1
_geom_torsion_site_symmetry_2
_geom_torsion_site_symmetry_3
_geom_torsion_site_symmetry_4
_geom_torsion
_geom_torsion_publ_flag
O4 Co1 O1 K1 . . . . -20.82(8) no
N3 Co1 O1 K1 . . . . 68.19(8) no
O1 Co1 O1 K1 2_555 . . . 159.42(8) no
N3 Co1 O1 K1 2_555 . . . -109.35(8) no
O5 K1 O1 Co1 . . . . -78.47(8) no
N1 K1 O1 Co1 . . . . -138.07(7) no
O3 K1 O1 Co1 1_655 . . . 109.16(10) no
N1 K1 O1 Co1 3_666 . . . 151.36(9) no
O3 K1 O1 Co1 3_556 . . . -11.68(10) no
O1 K1 O5 C5 . . . . 174.6(5) no
N1 K1 O5 C5 . . . . -58.0(5) no
O3 K1 O5 C5 1_655 . . . -13.7(5) no
N1 K1 O5 C5 3_666 . . . -122.7(5) no
O3 K1 O5 C5 3_646 . . . 47.9(5) no
O1 K1 N1 C8 . . . . 89.2(2) no
O1 K1 N1 K1 . . . 3_666 -64.49(8) no
O5 K1 N1 C8 . . . . 21.78(19) no
O5 K1 N1 K1 . . . 3_666 -131.87(8) no
O3 K1 N1 C8 1_644 . . . -131.4(2) no
O3 K1 N1 K1 1_655 . . 3_666 74.97(7) no
N1 K1 N1 C8 1_555 . . . 153.7(2) no
N1 K1 N1 K1 3_565 . . 3_565 0.02(11) no
O3 K1 N1 C8 3_556 . . . -47.2(2) no
O3 K1 N1 K1 3_556 . . 3_666 159.17(6) no
O1 K1 O3 C3 . . 1_655 1_655 32.0(3) no
O5 K1 O3 C3 . . 1_655 1_655 -136.1(2) no
N1 K1 O3 C3 . . 1_655 1_655 -95.3(3) no
O1 K1 N1 K1 . . 3_666 3_666 125.80(7) no
O1 K1 N1 C8 . . 3_666 3_666 -103.7(4) no
O5 K1 N1 K1 . . 3_666 3_666 57.67(9) no
O5 K1 N1 C8 . . 3_666 3_666 -171.8(3) no
N1 K1 N1 K1 . . 3_565 3_565 0.00(7) no
N1 K1 N1 C8 . . 3_666 3_666 130.6(4) no
O1 K1 O3 C3 . . 3_556 3_556 -49.0(2) no
O5 K1 O3 C3 . . 3_556 3_556 22.69(19) no
N1 K1 O3 C3 . . 3_556 3_556 86.9(2) no
K1 O3 C3 C4 1_455 . . . -64.1(4) no
K1 O3 C3 C2 1_455 . . . 115.6(3) no
K1 O3 C3 C2 3_556 . . . -82.7(3) no
K1 O3 C3 C4 3_556 . . . 97.6(3) no
K1 O5 C5 C1 . . . . 47.5(6) no
K1 O5 C5 C4 . . . . -132.2(4) no
C2 C1 C5 C4 . . . . -1.0(2) no
C5 C1 C2 O2 . . . . -176.9(2) no
C2 C1 C6 C8 . . . . -174.6(2) no
C6 C1 C5 O5 . . . . -1.3(4) no
C6 C1 C5 C4 . . . . 178.5(2) no
C5 C1 C6 C9 . . . . -176.4(2) no
C2 C1 C5 O5 . . . . 179.3(2) no
C2 C1 C6 C9 . . . . 2.9(4) no
C5 C1 C6 C8 . . . . 6.1(4) no
C6 C1 C2 C3 . . . . -175.8(2) no
C6 C1 C2 O2 . . . . 3.7(4) no
C5 C1 C2 C3 . . . . 3.7(2) no
C1 C2 C3 O3 . . . . 175.3(2) no
C1 C2 C3 C4 . . . . -4.9(2) no
O2 C2 C3 O3 . . . . -4.2(4) no
O2 C2 C3 C4 . . . . 175.6(2) no
O3 C3 C4 C7 . . . . 4.0(4) no
O3 C3 C4 C5 . . . . -175.9(2) no
C2 C3 C4 C5 . . . . 4.3(2) no
C2 C3 C4 C7 . . . . -175.8(2) no
C3 C4 C5 O5 . . . . 177.6(2) no
C7 C4 C5 C1 . . . . 178.0(2) no
C3 C4 C7 C10 . . . . 178.6(2) no
C3 C4 C7 C11 . . . . 0.8(4) no
C5 C4 C7 C10 . . . . -1.5(3) no
C5 C4 C7 C11 . . . . -179.3(2) no
C3 C4 C5 C1 . . . . -2.1(2) no
C7 C4 C5 O5 . . . . -2.3(4) no
